data_4126004
loop_
_publ_author_name
'Yang, Jingjing'
'Zhang, Yue-Biao'
'Liu, Qi'
'Trickett, Christopher A.'
'Guti\'errez-Puebla, Enrique'
'Monge, M \'Angeles'
'Cong, Hengjiang'
'Aldossary, Abdulrahman'
'Deng, Hexiang'
'Yaghi, Omar M.'

_publ_section_title
;
 Principles of Designing Extra-Large Pore Openings and Cages in Zeolitic
 Imidazolate Frameworks.
;
_journal_issue 18
_journal_name_full 'Journal of the American Chemical Society'
_journal_page_first 6448
_journal_page_last 6455
_journal_paper_doi 10.1021/jacs.7b02272
_journal_volume 139
_journal_year 2017
_chemical_formula_moiety 'C7.5 H7.4 N4.2 O0.4 Zn'
_chemical_formula_sum 'C7.5 H7.4 N4.2 O0.4 Zn'
_chemical_formula_weight 228.15
_chemical_name_common ZIF-486
_space_group_crystal_system hexagonal
_space_group_IT_number 194
_space_group_name_Hall '-P 6c 2c'
_space_group_name_H-M_alt 'P 63/m m c'
_symmetry_space_group_name_Hall '-P 6c 2c'
_symmetry_space_group_name_H-M 'P 63/m m c'
_atom_sites_solution_hydrogens geom
_atom_sites_solution_primary 'intrinsic phasing'
_atom_sites_solution_secondary difmap
_audit_creation_date 2015-10-11
_audit_creation_method
;
Olex2 1.2
(compiled 2015.09.30 svn.r3233 for OlexSys, GUI svn.r5103)
;
_cell_angle_alpha 90
_cell_angle_beta 90
_cell_angle_gamma 120
_cell_formula_units_Z 24
_cell_length_a 27.0807(16)
_cell_length_b 27.0807(16)
_cell_length_c 16.7619(16)
_cell_measurement_reflns_used 5520
_cell_measurement_temperature 100(2)
_cell_measurement_theta_max 20.863
_cell_measurement_theta_min 2.311
_cell_volume 10645.7(14)
_computing_cell_refinement 'SAINT V8.34A Bruker-AXS, Madison WI'
_computing_data_collection 'Bruker APEX2 Bruker-AXS, Madison WI'
_computing_data_reduction 'SAINT V8.34A Bruker-AXS, Madison WI'
_computing_molecular_graphics
;
Bruker SHELXTL Bruker-AXS, Madison WI
and local programs
;
_computing_publication_material 'Bruker SHELXTL Bruker-AXS, Madison WI'
_computing_structure_refinement 'SHELXL-2014/7 (Sheldrick, 2013)'
_computing_structure_solution 'SHELXT 2014/4 Bruker-AXS, Madison WI'
_diffrn_ambient_temperature 100(2)
_diffrn_detector_area_resol_mean 10.42
_diffrn_measured_fraction_theta_full 0.993
_diffrn_measured_fraction_theta_max 0.993
_diffrn_measurement_device_type 'Bruker D8 with PHOTON 100 detector'
_diffrn_measurement_method '\f and \w shutterless scans'
_diffrn_radiation_monochromator 'silicon 111'
_diffrn_radiation_wavelength 0.7749
_diffrn_reflns_av_R_equivalents 0.0534
_diffrn_reflns_av_unetI/netI 0.0359
_diffrn_reflns_Laue_measured_fraction_full 0.993
_diffrn_reflns_Laue_measured_fraction_max 0.993
_diffrn_reflns_limit_h_max 23
_diffrn_reflns_limit_h_min -18
_diffrn_reflns_limit_k_max 22
_diffrn_reflns_limit_k_min -23
_diffrn_reflns_limit_l_max 14
_diffrn_reflns_limit_l_min -14
_diffrn_reflns_number 15269
_diffrn_reflns_point_group_measured_fraction_full 0.993
_diffrn_reflns_point_group_measured_fraction_max 0.993
_diffrn_reflns_theta_full 20.050
_diffrn_reflns_theta_max 20.042
_diffrn_reflns_theta_min 2.311
_exptl_absorpt_coefficient_mu 1.721
_exptl_absorpt_correction_T_max 0.847
_exptl_absorpt_correction_T_min 0.593
_exptl_absorpt_correction_type multi-scan
_exptl_absorpt_process_details
;
SADABS-2014/5 (Bruker,2014/5) was used for absorption correction.
wR2(int) was 0.1185 before and 0.0719 after correction.
The Ratio of minimum to maximum transmission is 0.7002.
The \l/2 correction factor is Not present.
;
_exptl_crystal_colour Colorless
_exptl_crystal_density_diffrn 0.854
_exptl_crystal_description Block
_exptl_crystal_F_000 2760
_exptl_crystal_size_max 0.2
_exptl_crystal_size_mid 0.2
_exptl_crystal_size_min 0.1
_refine_diff_density_max 1.089
_refine_diff_density_min -0.520
_refine_diff_density_rms 0.097
_refine_ls_extinction_method none
_refine_ls_goodness_of_fit_ref 1.020
_refine_ls_hydrogen_treatment constr
_refine_ls_matrix_type full
_refine_ls_number_parameters 132
_refine_ls_number_reflns 1469
_refine_ls_number_restraints 136
_refine_ls_restrained_S_all 1.055
_refine_ls_R_factor_all 0.1382
_refine_ls_R_factor_gt 0.1153
_refine_ls_shift/su_max 0.000
_refine_ls_shift/su_mean 0.000
_refine_ls_structure_factor_coef Fsqd
_refine_ls_weighting_details 'w=1/[\s^2^(Fo^2^)+(0.2000P)^2^+75.0000P] where P=(Fo^2^+2Fc^2^)/3'
_refine_ls_weighting_scheme calc
_refine_ls_wR_factor_gt 0.3275
_refine_ls_wR_factor_ref 0.3525
_reflns_Friedel_coverage 0.000
_reflns_number_gt 1003
_reflns_number_total 1469
_reflns_threshold_expression 'I > 2\s(I)'
_cod_data_source_file ja7b02272_si_012.cif
_cod_data_source_block ZIF-486_GME
_cod_depositor_comments 'Adding full bibliography for 4125998--4126004.cif.'
_cod_original_cell_volume 10645.7(16)
_cod_original_formula_sum 'C7.50 H7.40 N4.20 O0.40 Zn'
_cod_database_code 4126004
_shelxl_version_number 2014/6
_shelx_space_group_comment
;
The symmetry employed for this shelxl refinement is uniquely defined
by the following loop, which should always be used as a source of
symmetry information in preference to the above space-group names.
They are only intended as comments.
;
_shelx_estimated_absorpt_t_max 0.847
_shelx_estimated_absorpt_t_min 0.725
_olex2_refinement_description
;
1. Fixed Uiso
 At 1.2 times of:
  All C(H) groups
 At 1.5 times of:
  All C(H,H,H) groups
2. Restrained distances
 C4_$4-C4
 1.4 with sigma of 0.02
 N2-C5
 1.3 with sigma of 0.02
 O1-N5 = O2-N5
 1.25 with sigma of 0.02
 O2-O1
 2.4 with sigma of 0.02
 C1-C1_$3
 1.4 with sigma of 0.02
 C8-C7
 2.2 with sigma of 0.02
 N2_$4-N2
 2.2 with sigma of 0.02
 C2-C1
 2.2 with sigma of 0.02
 C10-C11
 1.4 with sigma of 0.02
 C11-C12
 1.4 with sigma of 0.02
 C10-C10_$2
 1.4 with sigma of 0.02
 C12-C12_$2
 1.4 with sigma of 0.02
 C10-C12
 2.42 with sigma of 0.02
 C10-C9
 2.2 with sigma of 0.04
 C12-O2
 2.5 with sigma of 0.02
 C12-O1
 2.5 with sigma of 0.02
 N5-C12
 1.5 with sigma of 0.02
 O2-O1
 2.4 with sigma of 0.02
 O1-N5 = O2-N5
 1.25 with sigma of 0.02
 C2-C3
 1.54 with sigma of 0.02
 N2-C5
 1.36 with sigma of 0.02
 N4-C9 \\sim N4-C10
 with sigma of 0.02
 C5-N2 \\sim N4-C10
 with sigma of 0.02
3. Restrained planarity
 N3_$1, N3, C8, C7_$1, C7
 with sigma of 0.1
 N4, N4_$2, C9, C10, C10_$2, C11_$2, C11, C12, C12_$2, N5, N5_$2
 with sigma of 0.1
 C12, O2, N5, O1
 with sigma of 0.1
 N2_$4, N2, C4, C4_$4, C5, C6
 with sigma of 0.1
 N1, N1_$3, C2, C1, C1_$3, C3
 with sigma of 0.1
4. Uiso/Uaniso restraints and constraints
Uanis(O2) \\sim Ueq, Uanis(N5) \\sim Ueq, Uanis(O1) \\sim Ueq: with sigma of
0.1 and sigma for terminal atoms of 0.2
Uanis(C4) \\sim Ueq, Uanis(N2) \\sim Ueq, Uanis(C5) \\sim Ueq, Uanis(C6) \\sim
Ueq: with sigma of 0.02 and sigma for terminal atoms of 0.04
Uanis(C2) \\sim Ueq: with sigma of 0.01 and sigma for terminal atoms of 0.02
Uanis(C9) = Uanis(C10) = Uanis(C11) = Uanis(C12)
Uanis(C1) = Uanis(C2)
Uanis(C7) = Uanis(C8)
5. Rigid body (RIGU) restrains
 C12, O2, N5, O1
 with sigma for 1-2 distances of 0.004 and sigma for 1-3 distances of 0.004
 C3, C2, N1
 with sigma for 1-2 distances of 0.004 and sigma for 1-3 distances of 0.004
 Zn1, N2, C5, C6
 with sigma for 1-2 distances of 0.004 and sigma for 1-3 distances of 0.004
 N3, C7
 with sigma for 1-2 distances of 0.004 and sigma for 1-3 distances of 0.004
6. Others
 Fixed Sof: H2(0.3) H10(0.6) C11(0.4) H11(0.4) C12(0.4) O2(0.2) N5(0.2)
 O1(0.2) C3(0.2) H3A(0.2) H3B(0.2) H3C(0.2) H6A(0.5) H6B(0.5) H6C(0.5)
7.a Me refined with riding coordinates:
 C3(H3A,H3B,H3C), C6(H6A,H6B,H6C)
7.b Aromatic/amide H refined with riding coordinates:
 C2(H2), C8(H8), C9(H9), C10(H10), C7(H7), C11(H11), C4(H4), C1(H1)
;

loop_
_space_group_symop_operation_xyz
'x, y, z'
'-y, x-y, z'
'-x+y, -x, z'
'-x, -y, z+1/2'
'y, -x+y, z+1/2'
'x-y, x, z+1/2'
'y, x, -z'
'x-y, -y, -z'
'-x, -x+y, -z'
'-y, -x, -z+1/2'
'-x+y, y, -z+1/2'
'x, x-y, -z+1/2'
'-x, -y, -z'
'y, -x+y, -z'
'x-y, x, -z'
'x, y, -z-1/2'
'-y, x-y, -z-1/2'
'-x+y, -x, -z-1/2'
'-y, -x, z'
'-x+y, y, z'
'x, x-y, z'
'y, x, z-1/2'
'x-y, -y, z-1/2'
'-x, -x+y, z-1/2'

loop_
_atom_site_label
_atom_site_type_symbol
_atom_site_fract_x
_atom_site_fract_y
_atom_site_fract_z
_atom_site_U_iso_or_equiv
_atom_site_adp_type
_atom_site_occupancy
_atom_site_site_symmetry_order
_atom_site_calc_flag
_atom_site_refinement_flags_posn
_atom_site_refinement_flags_adp
_atom_site_refinement_flags_occupancy
_atom_site_disorder_assembly
_atom_site_disorder_group
Zn1 Zn 0.66754(6) 0.55285(8) 0.56977(15) 0.1304(14) Uani 1 1 d . U . . .
N1 N 0.6019(6) 0.4775(6) 0.5385(9) 0.152(5) Uani 1 1 d . U . . .
C2 C 0.5517(5) 0.4483(5) 0.5717(13) 0.191(7) Uani 1 2 d DS TU P . .
H2 H 0.5383 0.4617 0.6142 0.229 Uiso 0.6 2 calc RS T P A 2
N3 N 0.7405(6) 0.5611(6) 0.5304(9) 0.153(5) Uani 1 1 d . U . . .
C8 C 0.7763(6) 0.5525(12) 0.5755(14) 0.213(9) Uani 1 2 d DS T P . .
H8 H 0.7711 0.5422 0.6303 0.255 Uiso 1 2 calc RS T P . .
N4 N 0.6583(5) 0.6156(6) 0.5259(10) 0.164(6) Uani 1 1 d D . . . .
C9 C 0.6101(8) 0.6101(8) 0.5000 0.224(9) Uani 1 2 d DS T P . .
H9 H 0.5751 0.5751 0.5000 0.269 Uiso 1 2 calc RS T P . .
C10 C 0.6967(6) 0.6688(6) 0.5159(15) 0.224(9) Uani 1 1 d D . . . .
H10 H 0.7361 0.6859 0.5278 0.269 Uiso 0.6 1 calc R . . B 2
C7 C 0.7606(9) 0.5763(11) 0.4588(12) 0.213(9) Uani 1 1 d D U . . .
H7 H 0.7439 0.5855 0.4156 0.255 Uiso 1 1 calc R . . . .
C11 C 0.7546(10) 0.6993(11) 0.535(2) 0.224(9) Uani 0.4 1 d D . . C 1
H11 H 0.7729 0.6806 0.5586 0.269 Uiso 0.4 1 calc R . . C 1
C12 C 0.7853(9) 0.7586(9) 0.520(2) 0.224(9) Uani 0.4 1 d D U . C 1
N2 N 0.6700(5) 0.5677(8) 0.6836(6) 0.189(6) Uani 1 1 d D U . . .
C4 C 0.6731(9) 0.6232(13) 0.7090(6) 0.259(15) Uani 1 1 d D U . . .
H4 H 0.6747 0.6520 0.6750 0.311 Uiso 1 1 calc R . . . .
O2 O 0.8504(19) 0.736(3) 0.595(4) 0.24(3) Uani 0.2 1 d D U . C 1
N5 N 0.8476(12) 0.7727(19) 0.547(2) 0.32(5) Uani 0.2 1 d D U . C 1
O1 O 0.8883(12) 0.820(3) 0.517(5) 0.30(4) Uani 0.2 1 d D U . C 1
C1 C 0.6078(5) 0.4444(6) 0.4826(12) 0.191(7) Uani 1 1 d D . . . .
H1 H 0.6403 0.4543 0.4503 0.229 Uiso 1 1 calc R . . . .
C3 C 0.5285(9) 0.4715(9) 0.637(3) 0.16(2) Uani 0.4 2 d DS TU P D 1
H3A H 0.5583 0.5099 0.6520 0.241 Uiso 0.2 1 calc R . . D 1
H3B H 0.4954 0.4729 0.6159 0.241 Uiso 0.2 1 calc R . . D 1
H3C H 0.5171 0.4464 0.6833 0.241 Uiso 0.2 1 calc R . . D 1
C5 C 0.6673(7) 0.5430(10) 0.7500 0.146(7) Uani 1 2 d DS TU P . .
C6 C 0.6652(9) 0.4865(12) 0.7500 0.191(10) Uani 1 2 d S TU P . .
H6A H 0.6632 0.4735 0.6949 0.286 Uiso 0.5 1 calc R . . . .
H6B H 0.6996 0.4907 0.7757 0.286 Uiso 0.5 1 calc R . . . .
H6C H 0.6315 0.4585 0.7794 0.286 Uiso 0.5 1 calc R . . . .

loop_
_atom_site_aniso_label
_atom_site_aniso_U_11
_atom_site_aniso_U_22
_atom_site_aniso_U_33
_atom_site_aniso_U_23
_atom_site_aniso_U_13
_atom_site_aniso_U_12
Zn1 0.0791(16) 0.1243(19) 0.206(3) 0.0277(13) -0.0002(12) 0.0648(12)
N1 0.166(10) 0.132(10) 0.211(13) -0.014(8) 0.001(8) 0.114(8)
C2 0.180(8) 0.180(8) 0.208(10) -0.016(5) 0.016(5) 0.087(7)
N3 0.133(11) 0.180(14) 0.158(12) 0.043(11) 0.028(8) 0.086(10)
C8 0.168(10) 0.36(3) 0.175(13) 0.090(14) 0.045(7) 0.179(14)
N4 0.089(9) 0.095(10) 0.292(19) 0.049(11) -0.009(10) 0.034(7)
C9 0.122(8) 0.122(8) 0.40(3) 0.056(8) -0.056(8) 0.041(10)
C10 0.122(8) 0.122(8) 0.40(3) 0.056(8) -0.056(8) 0.041(10)
C7 0.168(10) 0.36(3) 0.175(13) 0.090(14) 0.045(7) 0.179(14)
C11 0.122(8) 0.122(8) 0.40(3) 0.056(8) -0.056(8) 0.041(10)
C12 0.122(8) 0.122(8) 0.40(3) 0.056(8) -0.056(8) 0.041(10)
N2 0.129(12) 0.214(13) 0.238(9) 0.011(8) -0.002(7) 0.096(10)
C4 0.27(2) 0.241(19) 0.30(2) -0.014(15) 0.007(14) 0.146(16)
O2 0.14(3) 0.29(5) 0.33(5) 0.06(4) 0.01(3) 0.13(3)
N5 0.134(17) 0.31(5) 0.48(8) 0.13(6) -0.049(19) 0.076(18)
O1 0.16(2) 0.29(5) 0.37(7) 0.07(5) -0.06(2) 0.05(2)
C1 0.180(8) 0.180(8) 0.208(10) -0.016(5) 0.016(5) 0.087(7)
C3 0.14(3) 0.14(3) 0.20(3) -0.008(15) 0.008(15) 0.07(3)
C5 0.074(12) 0.178(14) 0.219(11) 0.000 0.000 0.089(11)
C6 0.116(17) 0.182(15) 0.32(2) 0.000 0.000 0.107(13)

loop_
_atom_type_symbol
_atom_type_description
_atom_type_scat_dispersion_real
_atom_type_scat_dispersion_imag
_atom_type_scat_source
C C 0.0040 0.0020 'Calculated using XDISP in WinGX (Farrugia, 1999)'
H H 0.0000 0.0000 'Calculated using XDISP in WinGX (Farrugia, 1999)'
N N 0.0080 0.0040 'Calculated using XDISP in WinGX (Farrugia, 1999)'
O O 0.0130 0.0070 'Calculated using XDISP in WinGX (Farrugia, 1999)'
Zn Zn 0.2280 1.6720 'Calculated using XDISP in WinGX (Farrugia, 1999)'

loop_
_geom_angle_atom_site_label_1
_geom_angle_atom_site_label_2
_geom_angle_atom_site_label_3
_geom_angle
_geom_angle_site_symmetry_1
_geom_angle_site_symmetry_3
N3 Zn1 N1 110.8(6) . .
N4 Zn1 N1 110.5(5) . .
N4 Zn1 N3 109.0(6) . .
N2 Zn1 N1 113.0(6) . .
N2 Zn1 N3 111.9(6) . .
N2 Zn1 N4 101.2(8) . .
C2 N1 Zn1 129.2(12) . .
C2 N1 C1 109.0(14) . .
C1 N1 Zn1 121.1(10) . .
N1 C2 N1 111(2) 19_665 .
N1 C2 H2 124.7 . .
N1 C2 H2 124.7 19_665 .
N1 C2 C3 124.6(11) . .
N1 C2 C3 124.6(11) 19_665 .
C8 N3 Zn1 123.9(11) . .
C7 N3 Zn1 125.4(12) . .
C7 N3 C8 110.7(14) . .
N3 C8 N3 108.4(19) 20_655 .
N3 C8 H8 125.8 20_655 .
N3 C8 H8 125.8 . .
C9 N4 Zn1 124.9(10) . .
C10 N4 Zn1 128.9(9) . .
C10 N4 C9 106.2(15) . .
N4 C9 N4 113(2) . 7_556
N4 C9 H9 123.6 7_556 .
N4 C9 H9 123.6 . .
N4 C10 C10 107.3(7) . 7_556
N4 C10 H10 126.3 . .
N4 C10 C11 131.5(14) . .
C10 C10 H10 126.3 7_556 .
C11 C10 C10 121.0(12) . 7_556
N3 C7 C7 105.1(10) . 20_655
N3 C7 H7 127.4 . .
C7 C7 H7 127.4 20_655 .
C10 C11 H11 120.8 . .
C10 C11 C12 118(2) . .
C12 C11 H11 120.8 . .
C11 C12 C12 120.3(12) . 7_556
C11 C12 N5 99.9(19) . .
C12 C12 N5 139.2(16) 7_556 .
C4 N2 Zn1 117.2(9) . .
C5 N2 Zn1 139.2(14) . .
C5 N2 C4 103.5(14) . .
N2 C4 H4 126.9 . .
C4 C4 N2 106.2(6) 16_557 .
C4 C4 H4 126.9 16_557 .
O2 O2 N5 115.7(19) 20_655 .
O2 N5 C12 116.5(15) . .
O1 N5 C12 113.5(15) . .
O1 N5 O2 129.9(18) . .
O1 O1 N5 111(2) 20_655 .
N1 C1 C1 105.7(8) . 19_665
N1 C1 H1 127.2 . .
C1 C1 H1 127.2 19_665 .
C2 C3 H3A 109.5 . .
C2 C3 H3B 109.5 . .
C2 C3 H3C 109.5 . .
H3A C3 H3B 109.5 . .
H3A C3 H3C 109.5 . .
H3B C3 H3C 109.5 . .
N2 C5 N2 121(2) 16_557 .
N2 C5 C6 119.7(11) 16_557 .
N2 C5 C6 119.7(11) . .
C5 C6 H6A 109.5 . .
C5 C6 H6B 109.5 . .
C5 C6 H6C 109.5 . .
H6A C6 H6B 109.5 . .
H6A C6 H6C 109.5 . .
H6B C6 H6C 109.5 . .

loop_
_geom_bond_atom_site_label_1
_geom_bond_atom_site_label_2
_geom_bond_distance
_geom_bond_site_symmetry_2
Zn1 N1 1.994(15) .
Zn1 N3 1.987(14) .
Zn1 N4 1.978(14) .
Zn1 N2 1.944(11) .
N1 C2 1.307(17) .
N1 C1 1.36(2) .
C2 N1 1.307(17) 19_665
C2 H2 0.9500 .
C2 C3 1.54(2) .
N3 C8 1.338(16) .
N3 C7 1.30(2) .
C8 N3 1.338(16) 20_655
C8 H8 0.9500 .
N4 C9 1.312(12) .
N4 C10 1.300(13) .
C9 N4 1.312(12) 7_556
C9 H9 0.9500 .
C10 C10 1.409(18) 7_556
C10 H10 0.9500 .
C10 C11 1.398(19) .
C7 C7 1.49(3) 20_655
C7 H7 0.9500 .
C11 H11 0.9500 .
C11 C12 1.415(19) .
C12 C12 1.42(2) 7_556
C12 N5 1.598(17) .
N2 C4 1.52(3) .
N2 C5 1.282(10) .
C4 C4 1.373(19) 16_557
C4 H4 0.9500 .
O2 O2 0.96(7) 20_655
O2 N5 1.307(13) .
N5 O1 1.303(13) .
O1 O1 1.18(10) 20_655
C1 C1 1.414(18) 19_665
C1 H1 0.9500 .
C3 H3A 0.9800 .
C3 H3B 0.9800 .
C3 H3C 0.9800 .
C5 N2 1.282(10) 16_557
C5 C6 1.50(3) .
C6 H6A 0.9800 .
C6 H6B 0.9800 .
C6 H6C 0.9800 .

loop_
_geom_torsion_atom_site_label_1
_geom_torsion_atom_site_label_2
_geom_torsion_atom_site_label_3
_geom_torsion_atom_site_label_4
_geom_torsion
_geom_torsion_site_symmetry_1
_geom_torsion_site_symmetry_4
Zn1 N1 C2 N1 -173.4(6) . 19_665
Zn1 N1 C2 C3 11(2) . .
Zn1 N1 C1 C1 173.2(6) . 19_665
Zn1 N3 C8 N3 179.4(9) . 20_655
Zn1 N3 C7 C7 179.9(9) . 20_655
Zn1 N4 C9 N4 179.8(16) . 7_556
Zn1 N4 C10 C10 -179(2) . 7_556
Zn1 N4 C10 C11 -3(5) . .
Zn1 N2 C4 C4 178.7(4) . 16_557
Zn1 N2 C5 N2 -179.0(5) . 16_557
Zn1 N2 C5 C6 5(3) . .
C2 N1 C1 C1 1.6(9) . 19_665
C8 N3 C7 C7 1.1(11) . 20_655
N4 C10 C11 C12 -177(3) . .
C9 N4 C10 C10 2(3) . 7_556
C9 N4 C10 C11 177(3) . .
C10 N4 C9 N4 -0.7(13) . 7_556
C10 C10 C11 C12 -2(6) 7_556 .
C10 C11 C12 C12 -5(7) . 7_556
C10 C11 C12 N5 -177(3) . .
C7 N3 C8 N3 -1.8(18) . 20_655
C11 C12 N5 O2 -21(4) . .
C11 C12 N5 O1 160(4) . .
C12 C12 N5 O2 169(7) 7_556 .
C12 C12 N5 O1 -10(7) 7_556 .
C12 N5 O1 O1 -158(2) . 20_655
C4 N2 C5 N2 -2.9(19) . 16_557
C4 N2 C5 C6 -178.4(14) . .
O2 O2 N5 C12 157(2) 20_655 .
O2 O2 N5 O1 -24(3) 20_655 .
O2 N5 O1 O1 23(3) . 20_655
C1 N1 C2 N1 -2.8(16) . 19_665
C1 N1 C2 C3 -179(2) . .
C5 N2 C4 C4 1.5(10) . 16_557

loop_
_smtbx_masks_void_nr
_smtbx_masks_void_average_x
_smtbx_masks_void_average_y
_smtbx_masks_void_average_z
_smtbx_masks_void_volume
_smtbx_masks_void_count_electrons
1 -0.638 -0.773 -0.982 5235.5 794.7
